data_7048518
loop_
_publ_author_name
'Xu, Shan'
'Shi, Jing-Jing'
'Ding, Bo'
'Liu, Zheng-Yu'
'Wang, Xiu-Guang'
'Zhao, Xiao-Jun'
'Yang, En-Cui'

_publ_section_title
;
 A heterometallic sodium(i)-europium(iii)-organic layer exhibiting
 dual-responsive luminescent sensing for nitrofuran antibiotics,
 Cr<sub>2</sub>O<sub>7</sub><sup>2-</sup> and MnO<sub>4</sub><sup>-</sup>
 anions.
;
_journal_issue 5
_journal_name_full 'Dalton transactions (Cambridge, England : 2003)'
_journal_page_first 1823
_journal_page_last 1834
_journal_paper_doi 10.1039/c8dt04208j
_journal_volume 48
_journal_year 2019
_chemical_formula_moiety 'C61 H40 Eu2 N3 Na O16'
_chemical_formula_sum 'C71 H62.5 Eu2 N5.5 Na O18.5'
_chemical_formula_weight 1615.67
_space_group_crystal_system monoclinic
_space_group_IT_number 14
_space_group_name_Hall '-P 2ybc'
_space_group_name_H-M_alt 'P 1 21/c 1'
_symmetry_space_group_name_Hall '-P 2ybc'
_symmetry_space_group_name_H-M 'P 1 21/c 1'
_atom_sites_solution_hydrogens mixed
_atom_sites_solution_primary iterative
_audit_creation_date 2018-11-12
_audit_creation_method
;
Olex2 1.2-beta
(compiled 2018.05.29 svn.r3508 for OlexSys, GUI svn.r5506)
;
_audit_update_record
;
2018-12-18 deposited with the CCDC.
2019-01-02 downloaded from the CCDC.
;
_cell_angle_alpha 90
_cell_angle_beta 98.742(2)
_cell_angle_gamma 90
_cell_formula_units_Z 4
_cell_length_a 15.802(2)
_cell_length_b 16.885(2)
_cell_length_c 30.444(4)
_cell_measurement_reflns_used 7262
_cell_measurement_temperature 296(2)
_cell_measurement_theta_max 27.60
_cell_measurement_theta_min 2.35
_cell_volume 8028.6(17)
_computing_cell_refinement 'Bruker SMART'
_computing_data_collection 'Bruker SMART'
_computing_data_reduction 'Bruker SAINT'
_computing_molecular_graphics 'Olex2 (Dolomanov et al., 2009)'
_computing_publication_material 'Olex2 (Dolomanov et al., 2009)'
_computing_structure_refinement 'ShelXL (Sheldrick, 2015)'
_computing_structure_solution 'olex2.solve (Bourhis et al., 2015)'
_diffrn_ambient_temperature 296.15
_diffrn_measured_fraction_theta_full 0.998
_diffrn_measured_fraction_theta_max 0.998
_diffrn_measurement_device_type 'CCD area detector'
_diffrn_measurement_method 'phi and omega scans'
_diffrn_radiation_monochromator graphite
_diffrn_radiation_type MoK\a
_diffrn_radiation_wavelength 0.71073
_diffrn_reflns_av_R_equivalents 0.0658
_diffrn_reflns_av_unetI/netI 0.0943
_diffrn_reflns_Laue_measured_fraction_full 0.998
_diffrn_reflns_Laue_measured_fraction_max 0.998
_diffrn_reflns_limit_h_max 18
_diffrn_reflns_limit_h_min -18
_diffrn_reflns_limit_k_max 19
_diffrn_reflns_limit_k_min -20
_diffrn_reflns_limit_l_max 36
_diffrn_reflns_limit_l_min -24
_diffrn_reflns_number 39955
_diffrn_reflns_point_group_measured_fraction_full 0.998
_diffrn_reflns_point_group_measured_fraction_max 0.998
_diffrn_reflns_theta_full 25.010
_diffrn_reflns_theta_max 25.010
_diffrn_reflns_theta_min 1.776
_exptl_absorpt_coefficient_mu 1.618
_exptl_absorpt_correction_T_max 0.7457
_exptl_absorpt_correction_T_min 0.5882
_exptl_absorpt_correction_type multi-scan
_exptl_absorpt_process_details
'SADABS-2012/1 (Bruker,2012) was used for absorption correction. wR2(int) was 0.0923 before and 0.0521 after correction. The Ratio of minimum to maximum transmission is 0.7888. The \l/2 correction factor is 0.0015.'
_exptl_crystal_colour colourless
_exptl_crystal_colour_primary colourless
_exptl_crystal_density_diffrn 1.337
_exptl_crystal_description block
_exptl_crystal_F_000 3248
_exptl_crystal_size_max 0.22
_exptl_crystal_size_mid 0.21
_exptl_crystal_size_min 0.18
_platon_squeeze_details
;
 The unit cell contains 40 water molecules 
 which have been treated as a diffuse contribution to the overall 
scattering without secific atom positions by SQUEEZE/PLATON. 
;
_refine_diff_density_max 2.064
_refine_diff_density_min -1.221
_refine_diff_density_rms 0.129
_refine_ls_extinction_method none
_refine_ls_goodness_of_fit_ref 1.099
_refine_ls_hydrogen_treatment constr
_refine_ls_matrix_type full
_refine_ls_number_parameters 799
_refine_ls_number_reflns 14132
_refine_ls_number_restraints 165
_refine_ls_restrained_S_all 1.098
_refine_ls_R_factor_all 0.0872
_refine_ls_R_factor_gt 0.0550
_refine_ls_shift/su_max 0.001
_refine_ls_shift/su_mean 0.000
_refine_ls_structure_factor_coef Fsqd
_refine_ls_weighting_details 'w=1/[\s^2^(Fo^2^)+(0.0501P)^2^] where P=(Fo^2^+2Fc^2^)/3'
_refine_ls_weighting_scheme calc
_refine_ls_wR_factor_gt 0.1224
_refine_ls_wR_factor_ref 0.1288
_reflns_Friedel_coverage 0.000
_reflns_number_gt 9349
_reflns_number_total 14132
_reflns_threshold_expression 'I > 2\s(I)'
_cod_data_source_file c8dt04208j2.cif
_cod_data_source_block 170613a
_cod_depositor_comments 'Adding full bibliography for 7048518.cif.'
_cod_original_cell_volume 8028.5(17)
_cod_original_formula_sum 'C71 H62.50 Eu2 N5.50 Na O18.50'
_cod_database_code 7048518
_shelx_shelxl_version_number 2014/7
_shelx_space_group_comment
;
The symmetry employed for this shelxl refinement is uniquely defined
by the following loop, which should always be used as a source of
symmetry information in preference to the above space-group names.
They are only intended as comments.
;
_shelx_estimated_absorpt_t_max 0.759
_shelx_estimated_absorpt_t_min 0.717
_olex2_refinement_description
;
1. Fixed Uiso
 At 1.2 times of:
  All C(H) groups, All N(H) groups
 At 1.5 times of:
  All C(H,H,H) groups
2. Restrained distances
 C58-C59 = C60-C61 = C58-C59' = C60-C61'
 1.52 with sigma of 0.01
 H3A-H14
 1.95 with sigma of 0.01
 C8A-C5 = C8-C5 = C13-C12A = C13-C12
 1.49 with sigma of 0.01
3. Uiso/Uaniso restraints and constraints
N3 \\sim C8 \\sim C9 \\sim C10 \\sim C11 \\sim C12: within 2A with sigma of
0.002 and sigma for terminal atoms of 0.004
N3A \\sim C8A \\sim C9A \\sim C10A \\sim C11A \\sim C12A: within 2A with sigma
of 0.002 and sigma for terminal atoms of 0.004
C60 \\sim C61' \\sim C61 \\sim O15 \\sim O16: within 2A with sigma of 0.005 and
sigma for terminal atoms of 0.01
C58 \\sim C59 \\sim C59' \\sim O13 \\sim O14: within 2A with sigma of 0.005 and
sigma for terminal atoms of 0.01
Uanis(C9) \\sim Ueq, Uanis(C10) \\sim Ueq, Uanis(C11) \\sim Ueq, Uanis(C49)
\\sim Ueq: with sigma of 0.005 and sigma for terminal atoms of 0.01
4. Others
 Sof(C11A)=Sof(H11A)=Sof(C10A)=Sof(H10A)=Sof(C9A)=Sof(H9A)=Sof(C8A)=Sof(N3A)=
 Sof(H3AA)=Sof(C12A)=1-FVAR(1)
 Sof(C12)=Sof(C11)=Sof(H11)=Sof(C10)=Sof(H10)=Sof(C9)=Sof(H9)=Sof(C8)=Sof(N3)=
 Sof(H3A)=FVAR(1)
 Sof(C59')=Sof(H59D)=Sof(H59E)=Sof(H59F)=1-FVAR(2)
 Sof(C59)=Sof(H59A)=Sof(H59B)=Sof(H59C)=FVAR(2)
 Sof(C61')=Sof(H61D)=Sof(H61E)=Sof(H61F)=1-FVAR(3)
 Sof(C61)=Sof(H61A)=Sof(H61B)=Sof(H61C)=FVAR(3)
5.a Riding coordinates:
 C59(H59A,H59B,H59C), C59'(H59D,H59E,H59F), C61(H61A,H61B,H61C), C61'(H61D,
 H61E,H61F)
5.b Aromatic/amide H refined with riding coordinates:
 C3(H3), C4(H4), C6(H6), C7(H7), C11(H11), C10(H10), C9(H9), N3(H3A),
 C11A(H11A), C10A(H10A), C9A(H9A), N3A(H3AA), C14(H14), C15(H15), C18(H18),
 C19(H19), C22(H22), C23(H23), C25(H25), C26(H26), C28(H28), C29(H29), C30(H30),
  C33(H33), C34(H34), C36(H36), C37(H37), C41(H41), C42(H42), C44(H44),
 C45(H45), C47(H47), C48(H48), C49(H49), C52(H52), C53(H53), C55(H55), C56(H56)
5.c Fitted hexagon refined as free rotating group:
 C12(C11,C10,C9,C8,N3), C11A(C10A,C9A,C8A,N3A,C12A)
;
_olex2_submission_special_instructions 'No special instructions were received'

loop_
_space_group_symop_operation_xyz
'x, y, z'
'-x, y+1/2, -z+1/2'
'-x, -y, -z'
'x, -y-1/2, z-1/2'

loop_
_atom_site_label
_atom_site_type_symbol
_atom_site_fract_x
_atom_site_fract_y
_atom_site_fract_z
_atom_site_U_iso_or_equiv
_atom_site_adp_type
_atom_site_occupancy
_atom_site_site_symmetry_order
_atom_site_calc_flag
_atom_site_refinement_flags_posn
_atom_site_refinement_flags_adp
_atom_site_refinement_flags_occupancy
_atom_site_disorder_assembly
_atom_site_disorder_group
Eu1 Eu 0.00967(2) 0.66765(2) 0.83903(2) 0.02857(11) Uani 1 1 d . . . . .
Eu2 Eu -0.14981(2) 0.81460(2) 0.75251(2) 0.02762(11) Uani 1 1 d . . . . .
Na1 Na 0.06914(17) 0.49015(15) 0.78992(9) 0.0385(7) Uani 1 1 d . . . . .
O1 O 0.1476(3) 0.6888(3) 0.88579(17) 0.0542(16) Uani 1 1 d . . . . .
O2 O 0.1467(3) 0.6016(3) 0.83308(16) 0.0437(14) Uani 1 1 d . . . . .
O3 O 0.7532(3) 0.7054(3) 1.18204(18) 0.0471(14) Uani 1 1 d . . . . .
O4 O 0.8612(3) 0.6264(3) 1.17996(17) 0.0443(14) Uani 1 1 d . . . . .
O5 O -0.0103(4) 0.5889(3) 0.90518(17) 0.0506(15) Uani 1 1 d . . . . .
O6 O -0.0107(3) 0.5200(3) 0.84460(17) 0.0409(13) Uani 1 1 d . . . . .
O7 O -0.1140(4) -0.1709(3) 0.82747(17) 0.0491(15) Uani 1 1 d . . . . .
O8 O -0.0323(3) -0.2284(3) 0.88455(17) 0.0468(14) Uani 1 1 d . . . . .
O9 O -0.1369(3) 0.6528(3) 0.81946(18) 0.0448(14) Uani 1 1 d . . . . .
O10 O -0.2392(3) 0.7134(3) 0.77424(19) 0.0491(15) Uani 1 1 d . . . . .
O11 O -0.1641(3) -0.0377(2) 0.75754(17) 0.0418(14) Uani 1 1 d . . . . .
O12 O -0.2744(3) -0.1094(3) 0.7661(2) 0.0547(16) Uani 1 1 d . . . . .
O13 O 0.0511(4) 0.7752(3) 0.79866(19) 0.0602(15) Uani 1 1 d . U . . .
O14 O -0.0076(3) 0.8710(3) 0.75535(18) 0.0481(13) Uani 1 1 d . U . . .
O15 O 0.0026(3) 0.6136(3) 0.76488(16) 0.0410(12) Uani 1 1 d . U . . .
O16 O -0.0831(3) 0.7048(3) 0.72799(18) 0.0494(13) Uani 1 1 d . U . . .
N1 N -0.3825(3) 0.3102(3) 0.7932(2) 0.0395(16) Uani 1 1 d . . . . .
N2 N -0.1013(4) 0.1748(3) 0.9524(2) 0.0492(18) Uani 1 1 d . . . . .
C1 C 0.1843(5) 0.6369(4) 0.8665(2) 0.0364(19) Uani 1 1 d . . . . .
C2 C 0.2774(5) 0.6152(5) 0.8824(3) 0.044(2) Uani 1 1 d . . . . .
C3 C 0.3191(5) 0.5636(6) 0.8592(3) 0.065(3) Uani 1 1 d . . . . .
H3 H 0.2917 0.5439 0.8322 0.078 Uiso 1 1 calc R . . . .
C4 C 0.4021(5) 0.5394(6) 0.8751(3) 0.073(3) Uani 1 1 d . . . . .
H4 H 0.4295 0.5042 0.8584 0.088 Uiso 1 1 calc R . . . .
C5 C 0.4433(4) 0.5663(5) 0.9141(3) 0.057(3) Uani 1 1 d D . . . .
C6 C 0.4015(6) 0.6176(6) 0.9383(3) 0.081(3) Uani 1 1 d . . . . .
H6 H 0.4291 0.6361 0.9655 0.097 Uiso 1 1 calc R . . . .
C7 C 0.3185(5) 0.6424(5) 0.9229(3) 0.066(3) Uani 1 1 d . . . . .
H7 H 0.2908 0.6771 0.9397 0.079 Uiso 1 1 calc R . . . .
C12 C 0.6532(9) 0.5388(9) 0.9876(4) 0.064(4) Uani 0.444(18) 1 d D U P A 1
C11 C 0.6882(7) 0.4740(9) 0.9686(4) 0.065(4) Uani 0.444(18) 1 d G U P A 1
H11 H 0.7411 0.4541 0.9814 0.078 Uiso 0.444(18) 1 calc R . P A 1
C10 C 0.6441(9) 0.4391(9) 0.9305(5) 0.065(4) Uani 0.444(18) 1 d G U P A 1
H10 H 0.6675 0.3957 0.9178 0.078 Uiso 0.444(18) 1 calc R . P A 1
C9 C 0.5650(8) 0.4689(8) 0.9114(4) 0.065(4) Uani 0.444(18) 1 d G U P A 1
H9 H 0.5355 0.4455 0.8860 0.078 Uiso 0.444(18) 1 calc R . P A 1
C8 C 0.5300(7) 0.5336(9) 0.9304(4) 0.065(4) Uani 0.444(18) 1 d DG U P A 1
N3 N 0.5741(9) 0.5686(9) 0.9685(4) 0.064(4) Uani 0.444(18) 1 d G U P A 1
H3A H 0.5525 0.6087 0.9802 0.077 Uiso 0.444(18) 1 calc DR . P A 1
C11A C 0.7033(5) 0.5084(9) 0.9609(3) 0.068(3) Uani 0.556(18) 1 d . U P A 2
H11A H 0.7600 0.4964 0.9720 0.081 Uiso 0.556(18) 1 calc R . P A 2
C10A C 0.6698(6) 0.4891(11) 0.9174(3) 0.068(3) Uani 0.556(18) 1 d G U P A 2
H10A H 0.7041 0.4642 0.8993 0.082 Uiso 0.556(18) 1 calc R . P A 2
C9A C 0.5850(6) 0.5070(10) 0.9009(3) 0.068(3) Uani 0.556(18) 1 d G U P A 2
H9A H 0.5626 0.4940 0.8717 0.082 Uiso 0.556(18) 1 calc R . P A 2
C8A C 0.5338(5) 0.5441(9) 0.9279(3) 0.067(3) Uani 0.556(18) 1 d DG U P A 2
N3A N 0.5673(6) 0.5634(10) 0.9715(3) 0.067(3) Uani 0.556(18) 1 d G U P A 2
H3AA H 0.5355 0.5864 0.9883 0.080 Uiso 0.556(18) 1 calc R . P A 2
C12A C 0.6520(6) 0.5456(9) 0.9880(3) 0.067(3) Uani 0.556(18) 1 d DG U P A 2
C13 C 0.6877(5) 0.5761(5) 1.0315(2) 0.053(2) Uani 1 1 d D . . . .
C14 C 0.6437(5) 0.6297(6) 1.0534(3) 0.072(3) Uani 1 1 d . . . . .
H14 H 0.5902 0.6473 1.0401 0.087 Uiso 1 1 calc DR . . . .
C15 C 0.6775(5) 0.6573(5) 1.0944(3) 0.067(3) Uani 1 1 d . . . . .
H15 H 0.6467 0.6939 1.1085 0.081 Uiso 1 1 calc R . . . .
C16 C 0.7571(4) 0.6319(4) 1.1155(3) 0.039(2) Uani 1 1 d . . . . .
C17 C 0.7929(5) 0.6572(4) 1.1614(2) 0.0354(18) Uani 1 1 d . . . . .
C18 C 0.8019(5) 0.5782(5) 1.0926(3) 0.051(2) Uani 1 1 d . . . . .
H18 H 0.8556 0.5605 1.1057 0.061 Uiso 1 1 calc R . . . .
C19 C 0.7674(5) 0.5508(5) 1.0505(2) 0.049(2) Uani 1 1 d . . . . .
H19 H 0.7981 0.5157 1.0354 0.059 Uiso 1 1 calc R . . . .
C20 C -0.0199(4) 0.5275(4) 0.8841(2) 0.0306(17) Uani 1 1 d . . . . .
C21 C -0.0428(4) 0.4534(4) 0.9078(2) 0.0318(18) Uani 1 1 d . . . . .
C22 C -0.0596(5) 0.4563(4) 0.9506(3) 0.047(2) Uani 1 1 d . . . . .
H22 H -0.0576 0.5049 0.9651 0.057 Uiso 1 1 calc R . . . .
C23 C -0.0794(6) 0.3895(4) 0.9726(3) 0.051(2) Uani 1 1 d . . . . .
H23 H -0.0896 0.3936 1.0019 0.061 Uiso 1 1 calc R . . . .
C24 C -0.0846(5) 0.3154(4) 0.9519(2) 0.0367(18) Uani 1 1 d . . . . .
C25 C -0.0706(6) 0.3129(4) 0.9087(2) 0.053(2) Uani 1 1 d . . . . .
H25 H -0.0762 0.2650 0.8935 0.064 Uiso 1 1 calc R . . . .
C26 C -0.0482(6) 0.3804(4) 0.8870(3) 0.056(2) Uani 1 1 d . . . . .
H26 H -0.0367 0.3764 0.8580 0.067 Uiso 1 1 calc R . . . .
C27 C -0.1037(5) 0.2418(4) 0.9755(3) 0.041(2) Uani 1 1 d . . . . .
C28 C -0.1237(6) 0.2428(4) 1.0185(3) 0.056(2) Uani 1 1 d . . . . .
H28 H -0.1243 0.2906 1.0336 0.067 Uiso 1 1 calc R . . . .
C29 C -0.1423(7) 0.1740(4) 1.0384(3) 0.069(3) Uani 1 1 d . . . . .
H29 H -0.1563 0.1740 1.0670 0.082 Uiso 1 1 calc R . . . .
C30 C -0.1396(6) 0.1045(4) 1.0148(3) 0.060(3) Uani 1 1 d . . . . .
H30 H -0.1522 0.0565 1.0274 0.071 Uiso 1 1 calc R . . . .
C31 C -0.1182(6) 0.1062(4) 0.9727(3) 0.051(2) Uani 1 1 d . . . . .
C32 C -0.1088(5) 0.0344(4) 0.9453(2) 0.042(2) Uani 1 1 d . . . . .
C33 C -0.1174(5) 0.0376(4) 0.8998(2) 0.047(2) Uani 1 1 d . . . . .
H33 H -0.1290 0.0858 0.8854 0.057 Uiso 1 1 calc R . . . .
C34 C -0.1093(5) -0.0286(4) 0.8756(3) 0.048(2) Uani 1 1 d . . . . .
H34 H -0.1178 -0.0249 0.8447 0.057 Uiso 1 1 calc R . . . .
C35 C -0.0884(5) -0.1023(4) 0.8955(2) 0.0321(18) Uani 1 1 d . . . . .
C36 C -0.0759(6) -0.1066(4) 0.9413(3) 0.049(2) Uani 1 1 d . . . . .
H36 H -0.0605 -0.1543 0.9556 0.059 Uiso 1 1 calc R . . . .
C37 C -0.0866(6) -0.0396(4) 0.9655(2) 0.051(2) Uani 1 1 d . . . . .
H37 H -0.0789 -0.0431 0.9963 0.062 Uiso 1 1 calc R . . . .
C38 C -0.0787(5) -0.1727(4) 0.8673(3) 0.041(2) Uani 1 1 d . . . . .
C39 C -0.2084(5) 0.6569(4) 0.7977(3) 0.0388(19) Uani 1 1 d . . . . .
C40 C -0.2669(4) 0.5854(4) 0.7991(2) 0.0309(18) Uani 1 1 d . . . . .
C41 C -0.3523(5) 0.5897(4) 0.7845(3) 0.052(2) Uani 1 1 d . . . . .
H41 H -0.3765 0.6382 0.7751 0.062 Uiso 1 1 calc R . . . .
C42 C -0.4042(5) 0.5236(4) 0.7833(3) 0.055(3) Uani 1 1 d . . . . .
H42 H -0.4627 0.5286 0.7740 0.065 Uiso 1 1 calc R . . . .
C43 C -0.3701(4) 0.4505(4) 0.7958(3) 0.041(2) Uani 1 1 d . . . . .
C44 C -0.2834(5) 0.4457(4) 0.8107(3) 0.045(2) Uani 1 1 d . . . . .
H44 H -0.2595 0.3972 0.8202 0.054 Uiso 1 1 calc R . . . .
C45 C -0.2307(4) 0.5123(4) 0.8117(3) 0.045(2) Uani 1 1 d . . . . .
H45 H -0.1720 0.5078 0.8207 0.054 Uiso 1 1 calc R . . . .
C46 C -0.4238(4) 0.3778(4) 0.7942(3) 0.0359(19) Uani 1 1 d . . . . .
C47 C -0.5108(5) 0.3804(4) 0.7951(3) 0.047(2) Uani 1 1 d . . . . .
H47 H -0.5386 0.4288 0.7957 0.056 Uiso 1 1 calc R . . . .
C48 C -0.5562(5) 0.3108(4) 0.7952(3) 0.053(2) Uani 1 1 d . . . . .
H48 H -0.6150 0.3115 0.7953 0.064 Uiso 1 1 calc R . . . .
C49 C -0.5134(5) 0.2410(4) 0.7950(3) 0.049(2) Uani 1 1 d . U . . .
H49 H -0.5425 0.1934 0.7963 0.059 Uiso 1 1 calc R . . . .
C50 C -0.4261(4) 0.2408(4) 0.7930(3) 0.042(2) Uani 1 1 d . . . . .
C51 C -0.3770(5) 0.1662(4) 0.7883(3) 0.047(2) Uani 1 1 d . . . . .
C52 C -0.4095(5) 0.0943(4) 0.7948(3) 0.052(2) Uani 1 1 d . . . . .
H52 H -0.4626 0.0900 0.8042 0.062 Uiso 1 1 calc R . . . .
C53 C -0.3640(5) 0.0264(4) 0.7876(3) 0.052(2) Uani 1 1 d . . . . .
H53 H -0.3873 -0.0229 0.7923 0.063 Uiso 1 1 calc R . . . .
C54 C -0.2862(4) 0.0304(4) 0.7739(2) 0.0354(18) Uani 1 1 d . . . . .
C55 C -0.2533(4) 0.1031(4) 0.7667(3) 0.048(2) Uani 1 1 d . . . . .
H55 H -0.2004 0.1070 0.7570 0.057 Uiso 1 1 calc R . . . .
C56 C -0.2988(5) 0.1724(4) 0.7739(3) 0.053(2) Uani 1 1 d . . . . .
H56 H -0.2763 0.2219 0.7689 0.064 Uiso 1 1 calc R . . . .
C57 C -0.2401(5) -0.0422(4) 0.7651(2) 0.0353(18) Uani 1 1 d . . . . .
C58 C 0.0543(5) 0.8313(5) 0.7740(3) 0.0538(16) Uani 1 1 d D U . . .
C59 C 0.1425(9) 0.8689(14) 0.7766(10) 0.077(4) Uani 0.47(2) 1 d D U P B 1
H59A H 0.1850 0.8338 0.7917 0.116 Uiso 0.47(2) 1 d R . P B 1
H59B H 0.1427 0.9175 0.7929 0.116 Uiso 0.47(2) 1 d R . P B 1
H59C H 0.1553 0.8797 0.7473 0.116 Uiso 0.47(2) 1 d R . P B 1
C59' C 0.1331(10) 0.8368(13) 0.7506(7) 0.076(4) Uani 0.53(2) 1 d D U P B 2
H59D H 0.1832 0.8277 0.7721 0.115 Uiso 0.53(2) 1 d R . P B 2
H59E H 0.1357 0.8889 0.7383 0.115 Uiso 0.53(2) 1 d R . P B 2
H59F H 0.1305 0.7981 0.7273 0.115 Uiso 0.53(2) 1 d R . P B 2
C60 C -0.0291(5) 0.6493(4) 0.7299(2) 0.0444(15) Uani 1 1 d D U . . .
C61 C 0.0127(13) 0.6425(15) 0.6881(5) 0.060(4) Uani 0.55(3) 1 d D U P C 1
H61A H -0.0273 0.6588 0.6628 0.090 Uiso 0.55(3) 1 d R . P C 1
H61B H 0.0291 0.5885 0.6844 0.090 Uiso 0.55(3) 1 d R . P C 1
H61C H 0.0625 0.6758 0.6909 0.090 Uiso 0.55(3) 1 d R . P C 1
C61' C -0.0158(19) 0.6048(17) 0.6880(5) 0.056(4) Uani 0.45(3) 1 d D U P C 2
H61D H -0.0675 0.6061 0.6669 0.085 Uiso 0.45(3) 1 d R . P C 2
H61E H -0.0006 0.5508 0.6953 0.085 Uiso 0.45(3) 1 d R . P C 2
H61F H 0.0295 0.6297 0.6753 0.085 Uiso 0.45(3) 1 d R . P C 2

loop_
_atom_site_aniso_label
_atom_site_aniso_U_11
_atom_site_aniso_U_22
_atom_site_aniso_U_33
_atom_site_aniso_U_23
_atom_site_aniso_U_13
_atom_site_aniso_U_12
Eu1 0.0335(2) 0.02253(18) 0.0288(2) -0.00355(16) 0.00200(17) 0.00412(15)
Eu2 0.0278(2) 0.02234(18) 0.0323(2) 0.00210(16) 0.00311(16) -0.00223(15)
Na1 0.0423(17) 0.0354(15) 0.0375(18) -0.0050(13) 0.0046(14) 0.0121(13)
O1 0.056(4) 0.063(4) 0.042(3) -0.027(3) 0.003(3) 0.019(3)
O2 0.032(3) 0.054(3) 0.040(3) -0.021(3) -0.011(3) 0.011(2)
O3 0.029(3) 0.057(3) 0.051(4) -0.018(3) -0.007(3) 0.015(3)
O4 0.041(3) 0.044(3) 0.043(3) -0.003(3) -0.009(3) 0.019(2)
O5 0.080(4) 0.034(3) 0.037(3) -0.001(3) 0.006(3) -0.005(3)
O6 0.055(3) 0.031(3) 0.039(3) 0.003(2) 0.014(3) 0.007(2)
O7 0.081(4) 0.034(3) 0.028(3) -0.010(3) -0.002(3) -0.001(3)
O8 0.071(4) 0.030(3) 0.041(3) -0.006(3) 0.013(3) 0.004(3)
O9 0.028(3) 0.039(3) 0.065(4) -0.009(3) 0.001(3) -0.006(2)
O10 0.046(3) 0.027(3) 0.076(4) 0.013(3) 0.017(3) -0.006(2)
O11 0.044(3) 0.020(2) 0.065(4) 0.013(2) 0.021(3) 0.006(2)
O12 0.038(3) 0.026(3) 0.100(5) -0.008(3) 0.012(3) -0.003(2)
O13 0.069(3) 0.051(3) 0.062(4) 0.014(3) 0.011(3) 0.002(3)
O14 0.037(3) 0.049(3) 0.055(3) 0.013(3) -0.002(3) -0.005(2)
O15 0.049(3) 0.038(3) 0.034(3) -0.002(2) 0.000(2) 0.015(2)
O16 0.059(3) 0.040(3) 0.052(3) 0.003(2) 0.015(3) 0.015(2)
N1 0.012(3) 0.035(3) 0.070(5) 0.008(3) 0.001(3) 0.000(3)
N2 0.067(5) 0.030(4) 0.054(5) -0.010(3) 0.021(4) -0.004(3)
C1 0.042(5) 0.036(4) 0.027(4) -0.006(4) -0.009(4) 0.002(4)
C2 0.040(5) 0.059(5) 0.033(5) -0.016(4) 0.003(4) 0.004(4)
C3 0.037(5) 0.111(8) 0.040(6) -0.039(5) -0.013(4) 0.015(5)
C4 0.046(6) 0.121(8) 0.047(6) -0.041(6) -0.009(5) 0.026(5)
C5 0.030(5) 0.099(7) 0.038(5) -0.023(5) -0.010(4) 0.007(5)
C6 0.047(6) 0.140(10) 0.048(6) -0.047(6) -0.012(5) 0.008(6)
C7 0.044(5) 0.098(7) 0.049(6) -0.046(5) -0.019(5) 0.022(5)
C12 0.064(5) 0.065(5) 0.064(5) -0.004(3) 0.008(3) 0.003(3)
C11 0.064(5) 0.066(5) 0.064(5) -0.004(3) 0.008(3) 0.003(3)
C10 0.065(5) 0.066(4) 0.065(5) -0.004(3) 0.008(3) 0.003(3)
C9 0.065(5) 0.066(5) 0.064(5) -0.004(3) 0.008(3) 0.004(3)
C8 0.065(5) 0.065(5) 0.063(5) -0.004(3) 0.008(3) 0.004(3)
N3 0.064(5) 0.065(5) 0.063(5) -0.005(3) 0.008(3) 0.003(3)
C11A 0.033(4) 0.125(7) 0.041(5) -0.030(4) -0.009(3) 0.032(4)
C10A 0.034(4) 0.126(7) 0.041(5) -0.030(4) -0.009(3) 0.031(4)
C9A 0.033(4) 0.126(7) 0.041(5) -0.030(4) -0.009(3) 0.031(4)
C8A 0.033(4) 0.125(7) 0.040(5) -0.031(4) -0.010(3) 0.031(4)
N3A 0.032(4) 0.124(7) 0.040(5) -0.031(4) -0.009(3) 0.032(4)
C12A 0.032(4) 0.124(7) 0.040(5) -0.030(4) -0.010(3) 0.032(4)
C13 0.044(5) 0.085(6) 0.027(5) -0.005(5) -0.004(4) 0.012(5)
C14 0.043(6) 0.131(9) 0.036(6) -0.031(6) -0.018(5) 0.035(6)
C15 0.042(5) 0.095(7) 0.063(7) -0.028(6) -0.002(5) 0.017(5)
C16 0.028(4) 0.048(5) 0.037(5) 0.002(4) -0.005(4) 0.006(4)
C17 0.034(4) 0.039(4) 0.031(5) -0.001(4) -0.002(4) -0.005(4)
C18 0.034(5) 0.068(6) 0.046(6) -0.005(5) -0.009(4) 0.011(4)
C19 0.040(5) 0.077(6) 0.028(5) -0.014(4) -0.005(4) 0.014(4)
C20 0.017(4) 0.046(5) 0.027(5) -0.018(4) -0.001(3) 0.004(3)
C21 0.040(4) 0.030(4) 0.024(4) -0.001(3) -0.001(4) 0.008(3)
C22 0.074(6) 0.022(4) 0.046(6) -0.005(4) 0.009(5) 0.005(4)
C23 0.089(7) 0.026(4) 0.038(5) 0.001(4) 0.008(5) 0.002(4)
C24 0.051(5) 0.037(4) 0.020(4) -0.010(3) -0.001(4) 0.009(4)
C25 0.108(8) 0.024(4) 0.032(5) -0.011(4) 0.024(5) -0.004(4)
C26 0.102(7) 0.037(5) 0.033(5) -0.001(4) 0.021(5) -0.006(5)
C27 0.063(6) 0.024(4) 0.035(5) -0.007(3) 0.008(4) -0.006(4)
C28 0.101(7) 0.035(5) 0.038(5) -0.008(4) 0.030(5) 0.000(5)
C29 0.132(9) 0.037(5) 0.045(6) -0.006(4) 0.039(6) -0.005(5)
C30 0.114(8) 0.028(4) 0.042(6) 0.001(4) 0.030(6) -0.002(5)
C31 0.092(7) 0.029(4) 0.034(5) -0.006(4) 0.018(5) 0.005(4)
C32 0.062(6) 0.034(4) 0.032(5) -0.013(4) 0.012(4) -0.005(4)
C33 0.082(6) 0.034(4) 0.026(5) -0.003(4) 0.008(4) 0.002(4)
C34 0.079(6) 0.032(4) 0.035(5) -0.003(4) 0.023(5) 0.001(4)
C35 0.042(5) 0.027(4) 0.030(5) 0.000(3) 0.010(4) 0.001(3)
C36 0.088(7) 0.019(4) 0.041(5) 0.003(4) 0.012(5) -0.003(4)
C37 0.105(7) 0.032(4) 0.021(4) -0.010(4) 0.019(5) 0.003(4)
C38 0.067(6) 0.017(4) 0.045(5) 0.002(4) 0.028(5) -0.007(4)
C39 0.039(5) 0.041(5) 0.042(5) -0.009(4) 0.025(4) 0.007(4)
C40 0.028(4) 0.021(4) 0.043(5) -0.006(3) 0.006(4) -0.005(3)
C41 0.040(5) 0.029(4) 0.083(7) 0.021(4) -0.003(5) 0.007(4)
C42 0.025(4) 0.040(5) 0.094(8) 0.013(5) -0.004(5) 0.001(4)
C43 0.027(4) 0.032(4) 0.063(6) -0.008(4) 0.004(4) -0.003(3)
C44 0.035(5) 0.024(4) 0.076(6) 0.005(4) 0.001(4) 0.002(3)
C45 0.026(4) 0.035(4) 0.068(6) 0.001(4) -0.008(4) -0.001(3)
C46 0.027(4) 0.030(4) 0.050(5) -0.003(4) 0.005(4) 0.000(3)
C47 0.032(5) 0.030(4) 0.080(7) -0.002(4) 0.014(5) 0.002(3)
C48 0.019(4) 0.037(4) 0.102(8) -0.011(5) 0.007(4) -0.005(3)
C49 0.042(4) 0.038(3) 0.067(4) -0.007(3) 0.010(3) -0.007(3)
C50 0.026(4) 0.034(4) 0.063(6) -0.013(4) 0.000(4) -0.002(3)
C51 0.040(5) 0.023(4) 0.080(7) -0.006(4) 0.017(5) -0.002(3)
C52 0.033(5) 0.032(4) 0.091(7) -0.013(4) 0.015(5) -0.002(4)
C53 0.039(5) 0.027(4) 0.092(7) -0.004(4) 0.012(5) -0.007(4)
C54 0.028(4) 0.033(4) 0.045(5) -0.004(4) 0.003(4) 0.000(3)
C55 0.017(4) 0.037(4) 0.093(7) -0.003(4) 0.020(4) 0.002(3)
C56 0.038(5) 0.024(4) 0.102(8) -0.002(4) 0.023(5) 0.003(4)
C57 0.027(4) 0.040(5) 0.040(5) 0.000(4) 0.007(4) 0.003(4)
C58 0.046(3) 0.053(3) 0.062(4) 0.017(3) 0.007(3) -0.006(3)
C59 0.066(7) 0.080(8) 0.080(8) 0.003(7) -0.004(7) -0.012(7)
C59' 0.067(7) 0.082(8) 0.079(8) 0.005(7) 0.006(7) -0.007(7)
C60 0.054(3) 0.041(3) 0.039(3) -0.003(3) 0.009(3) 0.015(3)
C61 0.074(7) 0.060(8) 0.048(6) -0.005(6) 0.015(6) 0.010(6)
C61' 0.071(8) 0.058(8) 0.041(7) -0.008(7) 0.013(7) 0.012(7)

loop_
_atom_type_symbol
_atom_type_description
_atom_type_scat_dispersion_real
_atom_type_scat_dispersion_imag
_atom_type_scat_source
C C 0.0033 0.0016 'International Tables Vol C Tables 4.2.6.8 and 6.1.1.4'
H H 0.0000 0.0000 'International Tables Vol C Tables 4.2.6.8 and 6.1.1.4'
Eu Eu -0.1578 3.6682 'International Tables Vol C Tables 4.2.6.8 and 6.1.1.4'
N N 0.0061 0.0033 'International Tables Vol C Tables 4.2.6.8 and 6.1.1.4'
Na Na 0.0362 0.0249 'International Tables Vol C Tables 4.2.6.8 and 6.1.1.4'
O O 0.0106 0.0060 'International Tables Vol C Tables 4.2.6.8 and 6.1.1.4'

loop_
_geom_angle_atom_site_label_1
_geom_angle_atom_site_label_2
_geom_angle_atom_site_label_3
_geom_angle
_geom_angle_site_symmetry_1
_geom_angle_site_symmetry_3
O1 Eu1 O2 52.66(15) . .
O1 Eu1 O5 79.45(19) . .
O1 Eu1 O6 102.53(17) . .
O1 Eu1 C38 96.12(19) . 1_565
O2 Eu1 O5 92.22(18) . .
O2 Eu1 O6 71.35(17) . .
O2 Eu1 C38 145.21(18) . 1_565
O5 Eu1 O6 51.73(16) . .
O5 Eu1 C38 96.78(18) . 1_565
O6 Eu1 C38 138.25(17) . 1_565
O8 Eu1 O1 81.75(17) 1_565 .
O8 Eu1 O2 134.31(17) 1_565 .
O8 Eu1 O5 80.88(17) 1_565 .
O8 Eu1 O6 129.54(17) 1_565 .
O8 Eu1 O15 147.05(16) 1_565 .
O8 Eu1 C38 19.76(18) 1_565 1_565
O9 Eu1 O1 159.24(19) . .
O9 Eu1 O2 141.91(16) . .
O9 Eu1 O5 84.55(19) . .
O9 Eu1 O6 77.17(16) . .
O9 Eu1 O8 82.72(18) . 1_565
O9 Eu1 O13 107.29(19) . .
O9 Eu1 O15 79.45(18) . .
O9 Eu1 C38 72.61(19) . 1_565
O13 Eu1 O1 84.07(19) . .
O13 Eu1 O2 89.63(19) . .
O13 Eu1 O5 157.67(18) . .
O13 Eu1 O6 148.25(18) . .
O13 Eu1 O8 81.94(19) . 1_565
O13 Eu1 O15 77.28(18) . .
O13 Eu1 C38 69.99(19) . 1_565
O15 Eu1 O1 120.62(17) . .
O15 Eu1 O2 71.20(16) . .
O15 Eu1 O5 124.26(16) . .
O15 Eu1 O6 72.65(16) . .
O15 Eu1 C38 127.29(18) . 1_565
O3 Eu2 Na1 90.46(12) 4_475 2_556
O3 Eu2 O11 98.02(17) 4_475 1_565
O3 Eu2 C17 26.31(17) 4_475 4_475
O3 Eu2 C57 88.59(19) 4_475 1_565
O4 Eu2 Na1 41.77(11) 4_475 2_556
O4 Eu2 O3 52.50(16) 4_475 4_475
O4 Eu2 O11 70.79(17) 4_475 1_565
O4 Eu2 C17 26.26(17) 4_475 4_475
O4 Eu2 C57 83.2(2) 4_475 1_565
O7 Eu2 Na1 103.08(13) 1_565 2_556
O7 Eu2 O3 156.0(2) 1_565 4_475
O7 Eu2 O4 144.78(17) 1_565 4_475
O7 Eu2 O10 82.32(19) 1_565 .
O7 Eu2 O11 80.97(16) 1_565 1_565
O7 Eu2 O12 81.8(2) 1_565 1_565
O7 Eu2 O14 80.47(19) 1_565 .
O7 Eu2 O16 110.70(18) 1_565 .
O7 Eu2 C17 163.52(18) 1_565 4_475
O7 Eu2 C57 80.13(19) 1_565 1_565
O10 Eu2 Na1 164.79(13) . 2_556
O10 Eu2 O3 79.99(18) . 4_475
O10 Eu2 O4 132.04(17) . 4_475
O10 Eu2 O11 129.42(17) . 1_565
O10 Eu2 O12 78.55(17) . 1_565
O10 Eu2 O14 149.13(17) . .
O10 Eu2 C17 106.2(2) . 4_475
O10 Eu2 C57 103.9(2) . 1_565
O11 Eu2 Na1 39.90(13) 1_565 2_556
O11 Eu2 C17 82.77(18) 1_565 4_475
O11 Eu2 C57 26.05(17) 1_565 1_565
O12 Eu2 Na1 88.06(13) 1_565 2_556
O12 Eu2 O3 78.93(19) 1_565 4_475
O12 Eu2 O4 96.22(19) 1_565 4_475
O12 Eu2 O11 52.00(16) 1_565 1_565
O12 Eu2 C17 86.1(2) 1_565 4_475
O12 Eu2 C57 25.95(17) 1_565 1_565
O14 Eu2 Na1 45.87(12) . 2_556
O14 Eu2 O3 122.30(18) . 4_475
O14 Eu2 O4 71.41(16) . 4_475
O14 Eu2 O11 72.53(17) . 1_565
O14 Eu2 O12 123.65(17) . 1_565
O14 Eu2 C17 97.2(2) . 4_475
O14 Eu2 C57 98.1(2) . 1_565
O16 Eu2 Na1 110.22(14) . 2_556
O16 Eu2 O3 82.10(18) . 4_475
O16 Eu2 O4 86.36(18) . 4_475
O16 Eu2 O10 80.37(19) . .
O16 Eu2 O11 149.97(18) . 1_565
O16 Eu2 O12 153.72(18) . 1_565
O16 Eu2 O14 82.02(18) . .
O16 Eu2 C17 84.93(19) . 4_475
O16 Eu2 C57 168.9(2) . 1_565
C17 Eu2 Na1 65.21(16) 4_475 2_556
C17 Eu2 C57 84.1(2) 4_475 1_565
C57 Eu2 Na1 63.70(17) 1_565 2_556
O2 Na1 Eu2 130.12(14) . 2_546
O2 Na1 O14 173.3(2) . 2_546
O4 Na1 Eu2 43.57(13) 3_667 2_546
O4 Na1 O2 105.04(18) 3_667 .
O4 Na1 O14 70.75(17) 3_667 2_546
O4 Na1 O15 175.4(2) 3_667 .
O6 Na1 Eu2 135.73(15) . 2_546
O6 Na1 O2 74.53(19) . .
O6 Na1 O4 100.1(2) . 3_667
O6 Na1 O14 111.1(2) . 2_546
O6 Na1 O15 77.15(18) . .
O11 Na1 Eu2 44.82(11) 2_556 2_546
O11 Na1 O2 99.80(19) 2_556 .
O11 Na1 O4 76.26(19) 2_556 3_667
O11 Na1 O6 172.4(2) 2_556 .
O11 Na1 O14 74.26(18) 2_556 2_546
O11 Na1 O15 106.0(2) 2_556 .
O14 Na1 Eu2 43.25(12) 2_546 2_546
O15 Na1 Eu2 140.58(16) . 2_546
O15 Na1 O2 70.79(17) . .
O15 Na1 O14 113.59(19) . 2_546
C1 O1 Eu1 93.5(4) . .
Eu1 O2 Na1 90.77(16) . .
C1 O2 Eu1 92.2(4) . .
C1 O2 Na1 156.9(5) . .
C17 O3 Eu2 93.2(4) . 4_676
Na1 O4 Eu2 94.65(18) 3_667 4_676
C17 O4 Eu2 93.7(4) . 4_676
C17 O4 Na1 146.8(5) . 3_667
C20 O5 Eu1 92.9(5) . .
Na1 O6 Eu1 94.51(19) . .
C20 O6 Eu1 89.9(4) . .
C20 O6 Na1 152.4(5) . .
C38 O7 Eu2 166.1(5) . 1_545
C38 O8 Eu1 120.2(5) . 1_545
C39 O9 Eu1 160.0(6) . .
C39 O10 Eu2 121.0(5) . .
Na1 O11 Eu2 95.28(18) 2_546 1_545
C57 O11 Eu2 92.8(4) . 1_545
C57 O11 Na1 149.8(5) . 2_546
C57 O12 Eu2 96.2(4) . 1_545
C58 O13 Eu1 166.1(6) . .
Eu2 O14 Na1 90.88(17) . 2_556
C58 O14 Eu2 117.5(5) . .
C58 O14 Na1 151.4(5) . 2_556
Na1 O15 Eu1 94.31(18) . .
C60 O15 Eu1 124.3(4) . .
C60 O15 Na1 141.4(5) . .
C60 O16 Eu2 156.7(5) . .
C46 N1 C50 119.6(6) . .
C27 N2 C31 117.4(7) . .
O1 C1 O2 121.4(7) . .
O1 C1 C2 121.2(6) . .
O2 C1 C2 117.4(7) . .
C3 C2 C1 121.0(7) . .
C3 C2 C7 118.5(7) . .
C7 C2 C1 120.2(7) . .
C2 C3 H3 119.4 . .
C2 C3 C4 121.2(8) . .
C4 C3 H3 119.4 . .
C3 C4 H4 119.6 . .
C5 C4 C3 120.8(8) . .
C5 C4 H4 119.6 . .
C4 C5 C6 118.7(7) . .
C4 C5 C8 117.8(8) . .
C4 C5 C8A 118.9(8) . .
C6 C5 C8 123.3(7) . .
C6 C5 C8A 122.2(7) . .
C5 C6 H6 119.4 . .
C5 C6 C7 121.1(7) . .
C7 C6 H6 119.4 . .
C2 C7 C6 119.6(8) . .
C2 C7 H7 120.2 . .
C6 C7 H7 120.2 . .
C11 C12 N3 120.0 . .
C11 C12 C13 125.9(8) . .
N3 C12 C13 113.7(9) . .
C12 C11 H11 120.0 . .
C10 C11 C12 120.0 . .
C10 C11 H11 120.0 . .
C11 C10 H10 120.0 . .
C9 C10 C11 120.0 . .
C9 C10 H10 120.0 . .
C10 C9 H9 120.0 . .
C10 C9 C8 120.0 . .
C8 C9 H9 120.0 . .
C9 C8 C5 123.8(8) . .
C9 C8 N3 120.0 . .
N3 C8 C5 116.1(8) . .
C12 N3 H3A 120.0 . .
C8 N3 C12 120.0 . .
C8 N3 H3A 120.0 . .
C10A C11A H11A 120.0 . .
C10A C11A C12A 120.0 . .
C12A C11A H11A 120.0 . .
C11A C10A H10A 120.0 . .
C11A C10A C9A 120.0 . .
C9A C10A H10A 120.0 . .
C10A C9A H9A 120.0 . .
C10A C9A C8A 120.0 . .
C8A C9A H9A 120.0 . .
C9A C8A C5 124.9(7) . .
N3A C8A C5 115.1(7) . .
N3A C8A C9A 120.0 . .
C8A N3A H3AA 120.0 . .
C8A N3A C12A 120.0 . .
C12A N3A H3AA 120.0 . .
C11A C12A C13 121.4(7) . .
N3A C12A C11A 120.0 . .
N3A C12A C13 118.1(7) . .
C14 C13 C12 124.5(9) . .
C14 C13 C12A 121.4(7) . .
C19 C13 C12 115.4(8) . .
C19 C13 C12A 118.5(7) . .
C19 C13 C14 120.1(6) . .
C13 C14 H14 119.6 . .
C15 C14 C13 120.9(7) . .
C15 C14 H14 119.6 . .
C14 C15 H15 119.4 . .
C14 C15 C16 121.2(8) . .
C16 C15 H15 119.4 . .
C15 C16 C17 122.2(7) . .
C15 C16 C18 117.4(7) . .
C18 C16 C17 120.3(6) . .
O3 C17 Eu2 60.5(4) . 4_676
O3 C17 C16 120.6(6) . .
O4 C17 Eu2 60.0(4) . 4_676
O4 C17 O3 120.3(7) . .
O4 C17 C16 119.0(7) . .
C16 C17 Eu2 171.8(5) . 4_676
C16 C18 H18 119.5 . .
C19 C18 C16 121.1(7) . .
C19 C18 H18 119.5 . .
C13 C19 C18 119.3(7) . .
C13 C19 H19 120.3 . .
C18 C19 H19 120.3 . .
O5 C20 O6 125.1(7) . .
O5 C20 C21 118.2(7) . .
O6 C20 C21 116.7(6) . .
C22 C21 C20 121.2(6) . .
C22 C21 C26 117.5(7) . .
C26 C21 C20 121.3(7) . .
C21 C22 H22 119.1 . .
C21 C22 C23 121.8(7) . .
C23 C22 H22 119.1 . .
C22 C23 H23 119.4 . .
C22 C23 C24 121.1(8) . .
C24 C23 H23 119.4 . .
C23 C24 C27 122.2(7) . .
C25 C24 C23 117.0(7) . .
C25 C24 C27 120.8(6) . .
C24 C25 H25 119.3 . .
C24 C25 C26 121.5(7) . .
C26 C25 H25 119.3 . .
C21 C26 C25 121.0(7) . .
C21 C26 H26 119.5 . .
C25 C26 H26 119.5 . .
N2 C27 C24 115.5(7) . .
N2 C27 C28 122.2(7) . .
C28 C27 C24 122.3(6) . .
C27 C28 H28 119.9 . .
C29 C28 C27 120.3(7) . .
C29 C28 H28 119.9 . .
C28 C29 H29 121.1 . .
C28 C29 C30 117.8(8) . .
C30 C29 H29 121.1 . .
C29 C30 H30 120.1 . .
C31 C30 C29 119.9(7) . .
C31 C30 H30 120.1 . .
N2 C31 C30 122.4(7) . .
N2 C31 C32 113.3(7) . .
C30 C31 C32 124.3(7) . .
C33 C32 C31 122.1(7) . .
C33 C32 C37 117.0(7) . .
C37 C32 C31 120.9(7) . .
C32 C33 H33 119.5 . .
C34 C33 C32 121.0(7) . .
C34 C33 H33 119.5 . .
C33 C34 H34 119.0 . .
C33 C34 C35 122.0(7) . .
C35 C34 H34 119.0 . .
C34 C35 C38 119.8(7) . .
C36 C35 C34 118.2(6) . .
C36 C35 C38 122.0(6) . .
C35 C36 H36 120.4 . .
C37 C36 C35 119.2(7) . .
C37 C36 H36 120.4 . .
C32 C37 H37 118.8 . .
C36 C37 C32 122.4(7) . .
C36 C37 H37 118.8 . .
O7 C38 Eu1 84.7(4) . 1_545
O7 C38 O8 124.4(7) . .
O7 C38 C35 117.9(7) . .
O8 C38 Eu1 40.0(3) . 1_545
O8 C38 C35 117.5(7) . .
C35 C38 Eu1 155.8(6) . 1_545
O9 C39 O10 127.0(7) . .
O9 C39 C40 117.0(7) . .
O10 C39 C40 115.9(7) . .
C41 C40 C39 121.7(6) . .
C41 C40 C45 119.0(6) . .
C45 C40 C39 119.0(6) . .
C40 C41 H41 119.3 . .
C40 C41 C42 121.4(7) . .
C42 C41 H41 119.3 . .
C41 C42 H42 119.6 . .
C43 C42 C41 120.8(7) . .
C43 C42 H42 119.6 . .
C42 C43 C44 118.0(7) . .
C42 C43 C46 122.3(6) . .
C44 C43 C46 119.7(6) . .
C43 C44 H44 119.3 . .
C43 C44 C45 121.3(7) . .
C45 C44 H44 119.3 . .
C40 C45 C44 119.3(6) . .
C40 C45 H45 120.3 . .
C44 C45 H45 120.3 . .
N1 C46 C43 115.7(6) . .
N1 C46 C47 121.8(6) . .
C47 C46 C43 122.4(6) . .
C46 C47 H47 120.2 . .
C48 C47 C46 119.5(7) . .
C48 C47 H47 120.2 . .
C47 C48 H48 120.6 . .
C49 C48 C47 118.7(7) . .
C49 C48 H48 120.6 . .
C48 C49 H49 120.0 . .
C48 C49 C50 120.0(7) . .
C50 C49 H49 120.0 . .
N1 C50 C49 120.2(6) . .
N1 C50 C51 117.1(6) . .
C49 C50 C51 122.6(7) . .
C52 C51 C50 122.0(7) . .
C52 C51 C56 119.7(7) . .
C56 C51 C50 118.1(6) . .
C51 C52 H52 119.9 . .
C51 C52 C53 120.3(8) . .
C53 C52 H52 119.9 . .
C52 C53 H53 119.2 . .
C54 C53 C52 121.5(7) . .
C54 C53 H53 119.2 . .
C53 C54 C55 118.5(7) . .
C53 C54 C57 120.7(7) . .
C55 C54 C57 120.6(7) . .
C54 C55 H55 119.8 . .
C54 C55 C56 120.5(7) . .
C56 C55 H55 119.8 . .
C51 C56 C55 119.4(7) . .
C51 C56 H56 120.3 . .
C55 C56 H56 120.3 . .
O11 C57 Eu2 61.2(4) . 1_545
O11 C57 O12 119.0(7) . .
O11 C57 C54 119.7(7) . .
O12 C57 Eu2 57.8(4) . 1_545
O12 C57 C54 121.3(7) . .
C54 C57 Eu2 177.1(5) . 1_545
O13 C58 O14 126.6(8) . .
O13 C58 C59 114.7(11) . .
O13 C58 C59' 116.7(10) . .
O14 C58 C59 116.6(11) . .
O14 C58 C59' 113.2(10) . .
C58 C59 H59A 109.6 . .
C58 C59 H59B 108.3 . .
C58 C59 H59C 110.5 . .
H59A C59 H59B 109.5 . .
H59A C59 H59C 109.5 . .
H59B C59 H59C 109.5 . .
C58 C59' H59D 108.6 . .
C58 C59' H59E 109.0 . .
C58 C59' H59F 110.9 . .
H59D C59' H59E 109.5 . .
H59D C59' H59F 109.5 . .
H59E C59' H59F 109.5 . .
O15 C60 O16 125.0(7) . .
O15 C60 C61 120.1(9) . .
O15 C60 C61' 112.6(11) . .
O16 C60 C61 113.2(10) . .
O16 C60 C61' 120.4(11) . .
C60 C61 H61A 109.5 . .
C60 C61 H61B 109.4 . .
C60 C61 H61C 109.6 . .
H61A C61 H61B 109.4 . .
H61A C61 H61C 109.5 . .
H61B C61 H61C 109.5 . .
C60 C61' H61D 109.6 . .
C60 C61' H61E 109.6 . .
C60 C61' H61F 109.1 . .
H61D C61' H61E 109.5 . .
H61D C61' H61F 109.5 . .
H61E C61' H61F 109.5 . .

loop_
_geom_bond_atom_site_label_1
_geom_bond_atom_site_label_2
_geom_bond_distance
_geom_bond_site_symmetry_2
Eu1 O1 2.441(5) .
Eu1 O2 2.467(5) .
Eu1 O5 2.473(5) .
Eu1 O6 2.523(4) .
Eu1 O8 2.392(5) 1_565
Eu1 O9 2.315(5) .
Eu1 O13 2.341(6) .
Eu1 O15 2.422(5) .
Eu1 C38 3.214(7) 1_565
Eu2 Na1 3.547(3) 2_556
Eu2 O3 2.463(5) 4_475
Eu2 O4 2.453(5) 4_475
Eu2 O7 2.280(5) 1_565
Eu2 O10 2.374(5) .
Eu2 O11 2.511(4) 1_565
Eu2 O12 2.437(5) 1_565
Eu2 O14 2.431(5) .
Eu2 O16 2.312(5) .
Eu2 C17 2.825(7) 4_475
Eu2 C57 2.862(7) 1_565
Na1 Eu2 3.547(3) 2_546
Na1 O2 2.506(5) .
Na1 O4 2.371(5) 3_667
Na1 O6 2.292(6) .
Na1 O11 2.285(6) 2_556
Na1 O14 2.546(6) 2_546
Na1 O15 2.406(5) .
O1 C1 1.245(8) .
O2 C1 1.250(7) .
O3 Eu2 2.463(5) 4_676
O3 C17 1.254(8) .
O4 Eu2 2.453(5) 4_676
O4 Na1 2.371(5) 3_667
O4 C17 1.252(8) .
O5 C20 1.216(7) .
O6 C20 1.240(8) .
O7 Eu2 2.280(5) 1_545
O7 C38 1.256(9) .
O8 Eu1 2.391(5) 1_545
O8 C38 1.257(8) .
O9 C39 1.223(8) .
O10 C39 1.245(8) .
O11 Eu2 2.511(4) 1_545
O11 Na1 2.285(6) 2_546
O11 C57 1.259(8) .
O12 Eu2 2.438(5) 1_545
O12 C57 1.260(8) .
O13 C58 1.216(9) .
O14 Na1 2.546(5) 2_556
O14 C58 1.249(9) .
O15 C60 1.260(8) .
O16 C60 1.262(8) .
N1 C46 1.316(8) .
N1 C50 1.360(8) .
N2 C27 1.335(8) .
N2 C31 1.358(9) .
C1 C2 1.521(10) .
C2 C3 1.354(10) .
C2 C7 1.382(10) .
C3 H3 0.9300 .
C3 C4 1.387(10) .
C4 H4 0.9300 .
C4 C5 1.346(10) .
C5 C6 1.369(11) .
C5 C8 1.491(8) .
C5 C8A 1.477(8) .
C6 H6 0.9300 .
C6 C7 1.389(11) .
C7 H7 0.9300 .
C12 C11 1.3900 .
C12 N3 1.3900 .
C12 C13 1.504(8) .
C11 H11 0.9300 .
C11 C10 1.3900 .
C10 H10 0.9300 .
C10 C9 1.3900 .
C9 H9 0.9300 .
C9 C8 1.3900 .
C8 N3 1.3900 .
N3 H3A 0.8600 .
C11A H11A 0.9300 .
C11A C10A 1.3900 .
C11A C12A 1.3900 .
C10A H10A 0.9300 .
C10A C9A 1.3900 .
C9A H9A 0.9300 .
C9A C8A 1.3900 .
C8A N3A 1.3900 .
N3A H3AA 0.8600 .
N3A C12A 1.3900 .
C12A C13 1.454(7) .
C13 C14 1.373(10) .
C13 C19 1.371(10) .
C14 H14 0.9300 .
C14 C15 1.363(10) .
C15 H15 0.9300 .
C15 C16 1.391(10) .
C16 C17 1.487(10) .
C16 C18 1.401(10) .
C17 Eu2 2.825(7) 4_676
C18 H18 0.9300 .
C18 C19 1.393(10) .
C19 H19 0.9300 .
C20 C21 1.517(10) .
C21 C22 1.368(10) .
C21 C26 1.382(9) .
C22 H22 0.9300 .
C22 C23 1.374(10) .
C23 H23 0.9300 .
C23 C24 1.397(9) .
C24 C25 1.369(10) .
C24 C27 1.488(10) .
C25 H25 0.9300 .
C25 C26 1.390(10) .
C26 H26 0.9300 .
C27 C28 1.392(10) .
C28 H28 0.9300 .
C28 C29 1.364(10) .
C29 H29 0.9300 .
C29 C30 1.381(10) .
C30 H30 0.9300 .
C30 C31 1.375(11) .
C31 C32 1.492(9) .
C32 C33 1.371(10) .
C32 C37 1.414(10) .
C33 H33 0.9300 .
C33 C34 1.355(9) .
C34 H34 0.9300 .
C34 C35 1.403(9) .
C35 C36 1.378(10) .
C35 C38 1.487(9) .
C36 H36 0.9300 .
C36 C37 1.376(9) .
C37 H37 0.9300 .
C38 Eu1 3.214(7) 1_545
C39 C40 1.524(9) .
C40 C41 1.357(9) .
C40 C45 1.390(9) .
C41 H41 0.9300 .
C41 C42 1.382(10) .
C42 H42 0.9300 .
C42 C43 1.377(9) .
C43 C44 1.379(9) .
C43 C46 1.489(9) .
C44 H44 0.9300 .
C44 C45 1.396(9) .
C45 H45 0.9300 .
C46 C47 1.381(10) .
C47 H47 0.9300 .
C47 C48 1.377(9) .
C48 H48 0.9300 .
C48 C49 1.358(10) .
C49 H49 0.9300 .
C49 C50 1.390(10) .
C50 C51 1.497(9) .
C51 C52 1.346(9) .
C51 C56 1.376(10) .
C52 H52 0.9300 .
C52 C53 1.387(10) .
C53 H53 0.9300 .
C53 C54 1.359(10) .
C54 C55 1.364(9) .
C54 C57 1.472(9) .
C55 H55 0.9300 .
C55 C56 1.407(9) .
C56 H56 0.9300 .
C57 Eu2 2.862(7) 1_545
C58 C59 1.522(9) .
C58 C59' 1.527(9) .
C59 H59A 0.9599 .
C59 H59B 0.9597 .
C59 H59C 0.9605 .
C59' H59D 0.9599 .
C59' H59E 0.9601 .
C59' H59F 0.9602 .
C60 C61 1.524(9) .
C60 C61' 1.522(9) .
C61 H61A 0.9603 .
C61 H61B 0.9600 .
C61 H61C 0.9599 .
C61' H61D 0.9600 .
C61' H61E 0.9600 .
C61' H61F 0.9600 .

loop_
_geom_torsion_atom_site_label_1
_geom_torsion_atom_site_label_2
_geom_torsion_atom_site_label_3
_geom_torsion_atom_site_label_4
_geom_torsion
_geom_torsion_site_symmetry_1
_geom_torsion_site_symmetry_4
Eu1 O1 C1 O2 5.0(8) . .
Eu1 O1 C1 C2 -176.2(6) . .
Eu1 O2 C1 O1 -4.9(8) . .
Eu1 O2 C1 C2 176.2(6) . .
Eu1 O5 C20 O6 6.4(8) . .
Eu1 O5 C20 C21 -175.3(5) . .
Eu1 O6 C20 O5 -6.3(7) . .
Eu1 O6 C20 C21 175.4(5) . .
Eu1 O8 C38 O7 8.3(10) 1_545 .
Eu1 O8 C38 C35 -168.1(5) 1_545 .
Eu1 O9 C39 O10 -38.7(19) . .
Eu1 O9 C39 C40 141.3(12) . .
Eu1 O13 C58 O14 15(3) . .
Eu1 O13 C58 C59 178(2) . .
Eu1 O13 C58 C59' -142(2) . .
Eu1 O15 C60 O16 -22.5(11) . .
Eu1 O15 C60 C61 141.5(13) . .
Eu1 O15 C60 C61' 173.6(15) . .
Eu2 O3 C17 O4 -5.5(7) 4_676 .
Eu2 O3 C17 C16 170.6(6) 4_676 .
Eu2 O4 C17 O3 5.6(7) 4_676 .
Eu2 O4 C17 C16 -170.7(6) 4_676 .
Eu2 O7 C38 Eu1 -24(2) 1_545 1_545
Eu2 O7 C38 O8 -30(3) 1_545 .
Eu2 O7 C38 C35 146.6(17) 1_545 .
Eu2 O10 C39 O9 16.0(11) . .
Eu2 O10 C39 C40 -164.1(5) . .
Eu2 O11 C57 O12 -1.2(7) 1_545 .
Eu2 O11 C57 C54 176.8(6) 1_545 .
Eu2 O12 C57 O11 1.2(8) 1_545 .
Eu2 O12 C57 C54 -176.7(6) 1_545 .
Eu2 O14 C58 O13 -16.0(12) . .
Eu2 O14 C58 C59 -178.3(15) . .
Eu2 O14 C58 C59' 141.7(12) . .
Eu2 O16 C60 O15 32.4(19) . .
Eu2 O16 C60 C61 -132.6(16) . .
Eu2 O16 C60 C61' -164.9(18) . .
Na1 O2 C1 O1 -102.0(12) . .
Na1 O2 C1 C2 79.2(14) . .
Na1 O4 C17 Eu2 104.3(9) 3_667 4_676
Na1 O4 C17 O3 109.9(9) 3_667 .
Na1 O4 C17 C16 -66.3(12) 3_667 .
Na1 O6 C20 O5 93.3(12) . .
Na1 O6 C20 C21 -85.0(11) . .
Na1 O11 C57 Eu2 105.4(9) 2_546 1_545
Na1 O11 C57 O12 104.2(10) 2_546 .
Na1 O11 C57 C54 -77.7(12) 2_546 .
Na1 O14 C58 O13 170.7(7) 2_556 .
Na1 O14 C58 C59 8(2) 2_556 .
Na1 O14 C58 C59' -31.6(19) 2_556 .
Na1 O15 C60 O16 156.6(6) . .
Na1 O15 C60 C61 -39.4(17) . .
Na1 O15 C60 C61' -7.3(19) . .
O1 C1 C2 C3 -174.5(8) . .
O1 C1 C2 C7 11.5(13) . .
O2 C1 C2 C3 4.3(12) . .
O2 C1 C2 C7 -169.7(8) . .
O5 C20 C21 C22 5.7(10) . .
O5 C20 C21 C26 -174.9(7) . .
O6 C20 C21 C22 -175.9(7) . .
O6 C20 C21 C26 3.5(10) . .
O9 C39 C40 C41 165.4(8) . .
O9 C39 C40 C45 -20.9(11) . .
O10 C39 C40 C41 -14.6(11) . .
O10 C39 C40 C45 159.2(7) . .
N1 C46 C47 C48 0.3(13) . .
N1 C50 C51 C52 169.1(8) . .
N1 C50 C51 C56 -15.2(12) . .
N2 C27 C28 C29 -0.5(14) . .
N2 C31 C32 C33 -25.0(12) . .
N2 C31 C32 C37 152.1(8) . .
C1 C2 C3 C4 -175.5(9) . .
C1 C2 C7 C6 175.5(9) . .
C2 C3 C4 C5 0.5(17) . .
C3 C2 C7 C6 1.3(15) . .
C3 C4 C5 C6 0.6(16) . .
C3 C4 C5 C8 176.0(11) . .
C3 C4 C5 C8A -175.1(11) . .
C4 C5 C6 C7 -0.7(17) . .
C4 C5 C8 C9 -10.4(17) . .
C4 C5 C8 N3 173.6(9) . .
C4 C5 C8A C9A 10.3(17) . .
C4 C5 C8A N3A -170.0(9) . .
C5 C6 C7 C2 -0.3(17) . .
C5 C8 N3 C12 176.1(13) . .
C5 C8A N3A C12A -179.7(12) . .
C6 C5 C8 C9 164.7(11) . .
C6 C5 C8 N3 -11.2(16) . .
C6 C5 C8A C9A -165.3(11) . .
C6 C5 C8A N3A 14.4(15) . .
C7 C2 C3 C4 -1.4(15) . .
C12 C11 C10 C9 0.0 . .
C12 C13 C14 C15 176.1(12) . .
C12 C13 C19 C18 -175.7(10) . .
C11 C12 N3 C8 0.0 . .
C11 C12 C13 C14 -166.9(12) . .
C11 C12 C13 C19 10.6(17) . .
C11 C10 C9 C8 0.0 . .
C10 C9 C8 C5 -175.8(14) . .
C10 C9 C8 N3 0.0 . .
C9 C8 N3 C12 0.0 . .
C8 C5 C6 C7 -175.8(12) . .
N3 C12 C11 C10 0.0 . .
N3 C12 C13 C14 5.3(15) . .
N3 C12 C13 C19 -177.2(8) . .
C11A C10A C9A C8A 0.0 . .
C11A C12A C13 C14 163.1(10) . .
C11A C12A C13 C19 -16.3(16) . .
C10A C11A C12A N3A 0.0 . .
C10A C11A C12A C13 -171.6(13) . .
C10A C9A C8A C5 179.7(14) . .
C10A C9A C8A N3A 0.0 . .
C9A C8A N3A C12A 0.0 . .
C8A C5 C6 C7 174.9(11) . .
C8A N3A C12A C11A 0.0 . .
C8A N3A C12A C13 171.9(13) . .
N3A C12A C13 C14 -8.7(14) . .
N3A C12A C13 C19 171.9(8) . .
C12A C11A C10A C9A 0.0 . .
C12A C13 C14 C15 179.4(11) . .
C12A C13 C19 C18 -178.7(10) . .
C13 C12 C11 C10 171.8(16) . .
C13 C12 N3 C8 -172.7(14) . .
C13 C14 C15 C16 -0.4(16) . .
C14 C13 C19 C18 1.9(14) . .
C14 C15 C16 C17 -176.0(9) . .
C14 C15 C16 C18 1.3(14) . .
C15 C16 C17 O3 -2.9(12) . .
C15 C16 C17 O4 173.4(8) . .
C15 C16 C18 C19 -0.7(13) . .
C16 C18 C19 C13 -0.9(13) . .
C17 C16 C18 C19 176.7(7) . .
C18 C16 C17 O3 179.9(7) . .
C18 C16 C17 O4 -3.9(11) . .
C19 C13 C14 C15 -1.3(16) . .
C20 C21 C22 C23 -179.2(7) . .
C20 C21 C26 C25 -178.9(7) . .
C21 C22 C23 C24 -1.0(13) . .
C22 C21 C26 C25 0.5(12) . .
C22 C23 C24 C25 -1.1(12) . .
C22 C23 C24 C27 178.4(7) . .
C23 C24 C25 C26 3.0(13) . .
C23 C24 C27 N2 -176.0(7) . .
C23 C24 C27 C28 4.7(12) . .
C24 C25 C26 C21 -2.7(14) . .
C24 C27 C28 C29 178.8(8) . .
C25 C24 C27 N2 3.5(11) . .
C25 C24 C27 C28 -175.8(8) . .
C26 C21 C22 C23 1.3(12) . .
C27 N2 C31 C30 1.9(13) . .
C27 N2 C31 C32 -176.5(7) . .
C27 C24 C25 C26 -176.5(8) . .
C27 C28 C29 C30 0.7(15) . .
C28 C29 C30 C31 0.4(15) . .
C29 C30 C31 N2 -1.7(15) . .
C29 C30 C31 C32 176.6(9) . .
C30 C31 C32 C33 156.5(9) . .
C30 C31 C32 C37 -26.4(14) . .
C31 N2 C27 C24 179.9(7) . .
C31 N2 C27 C28 -0.8(12) . .
C31 C32 C33 C34 -179.5(8) . .
C31 C32 C37 C36 -178.8(8) . .
C32 C33 C34 C35 -2.6(13) . .
C33 C32 C37 C36 -1.6(13) . .
C33 C34 C35 C36 0.0(12) . .
C33 C34 C35 C38 -178.9(8) . .
C34 C35 C36 C37 1.7(12) . .
C34 C35 C38 Eu1 136.5(10) . 1_545
C34 C35 C38 O7 -21.4(11) . .
C34 C35 C38 O8 155.3(7) . .
C35 C36 C37 C32 -0.9(14) . .
C36 C35 C38 Eu1 -42.3(16) . 1_545
C36 C35 C38 O7 159.8(8) . .
C36 C35 C38 O8 -23.5(11) . .
C37 C32 C33 C34 3.4(13) . .
C38 C35 C36 C37 -179.4(8) . .
C39 C40 C41 C42 175.9(8) . .
C39 C40 C45 C44 -176.4(7) . .
C40 C41 C42 C43 -1.9(15) . .
C41 C40 C45 C44 -2.5(12) . .
C41 C42 C43 C44 1.7(14) . .
C41 C42 C43 C46 -178.9(8) . .
C42 C43 C44 C45 -2.1(13) . .
C42 C43 C46 N1 159.3(8) . .
C42 C43 C46 C47 -22.7(13) . .
C43 C44 C45 C40 2.5(13) . .
C43 C46 C47 C48 -177.7(8) . .
C44 C43 C46 N1 -21.4(12) . .
C44 C43 C46 C47 156.7(8) . .
C45 C40 C41 C42 2.2(14) . .
C46 N1 C50 C49 -1.4(12) . .
C46 N1 C50 C51 175.4(7) . .
C46 C43 C44 C45 178.5(8) . .
C46 C47 C48 C49 1.1(14) . .
C47 C48 C49 C50 -2.6(14) . .
C48 C49 C50 N1 2.8(13) . .
C48 C49 C50 C51 -173.8(8) . .
C49 C50 C51 C52 -14.2(14) . .
C49 C50 C51 C56 161.5(9) . .
C50 N1 C46 C43 178.0(7) . .
C50 N1 C46 C47 -0.1(12) . .
C50 C51 C52 C53 176.3(8) . .
C50 C51 C56 C55 -176.6(8) . .
C51 C52 C53 C54 0.0(14) . .
C52 C51 C56 C55 -0.8(14) . .
C52 C53 C54 C55 -0.7(13) . .
C52 C53 C54 C57 -178.0(8) . .
C53 C54 C55 C56 0.7(12) . .
C53 C54 C57 O11 -171.6(7) . .
C53 C54 C57 O12 6.4(12) . .
C54 C55 C56 C51 0.1(13) . .
C55 C54 C57 O11 11.2(11) . .
C55 C54 C57 O12 -170.8(8) . .
C56 C51 C52 C53 0.7(14) . .
C57 C54 C55 C56 178.0(8) . .

loop_
_platon_squeeze_void_nr
_platon_squeeze_void_average_x
_platon_squeeze_void_average_y
_platon_squeeze_void_average_z
_platon_squeeze_void_volume
_platon_squeeze_void_count_electrons
1 0.500 0.500 0.500 1603.1 217.5
2 0.500 0.000 1.000 1603.1 217.1
